data_4342422
loop_
_publ_author_name
'Nguyen, Van Ha'
'Khoo, Rebecca Shu Hui'
'Yip, John H. K.'

_publ_section_title
;
 Ir(2-Phenylpyridine)2(benzene-1,2-dithiolate) Anion as a
 Diastereoselective Metalloligand and Nucleophile: Stereoelectronic
 Effect, Spectroscopy, and Computational Study of the Methylated and
 Aurated Complexes and their Oxygenation Products.
;
_journal_issue 5
_journal_name_full 'Inorganic chemistry'
_journal_page_first 2264
_journal_paper_doi 10.1021/ic502875y
_journal_volume 54
_journal_year 2015
_chemical_formula_sum 'C29 H23 Ir N2 S2'
_chemical_formula_weight 655.81
_chemical_name_systematic
; 
 ? 
;
_space_group_crystal_system orthorhombic
_space_group_IT_number 19
_space_group_name_Hall 'P 2ac 2ab'
_space_group_name_H-M_alt 'P 21 21 21'
_symmetry_space_group_name_Hall 'P 2ac 2ab'
_symmetry_space_group_name_H-M 'P 21 21 21'
_atom_sites_solution_hydrogens geom
_audit_creation_method SHELXL-2013
_cell_angle_alpha 90
_cell_angle_beta 90
_cell_angle_gamma 90
_cell_formula_units_Z 4
_cell_length_a 9.2232(5)
_cell_length_b 11.7387(6)
_cell_length_c 22.4883(13)
_cell_measurement_reflns_used 9917
_cell_measurement_temperature 100(2)
_cell_measurement_theta_max 28.28
_cell_measurement_theta_min 2.51
_cell_volume 2434.8(2)
_computing_cell_refinement 'Bruker SAINT'
_computing_data_collection 'Bruker APEX2'
_computing_data_reduction 'Bruker SAINT'
_computing_molecular_graphics 'Bruker SHELXTL'
_computing_publication_material 'Bruker SHELXTL'
_computing_structure_refinement 'SHELXL-2013 (Sheldrick, 2013)'
_computing_structure_solution 'SHELXS-97 (Sheldrick 2008)'
_diffrn_ambient_temperature 100(2)
_diffrn_measured_fraction_theta_full 0.999
_diffrn_measured_fraction_theta_max 0.999
_diffrn_measurement_device_type 'Bruker D8 Venture'
_diffrn_measurement_method '\f and \w scans'
_diffrn_radiation_type MoK\a
_diffrn_radiation_wavelength 0.71073
_diffrn_reflns_av_R_equivalents 0.0379
_diffrn_reflns_av_unetI/netI 0.0342
_diffrn_reflns_Laue_measured_fraction_full 0.999
_diffrn_reflns_Laue_measured_fraction_max 0.999
_diffrn_reflns_limit_h_max 11
_diffrn_reflns_limit_h_min -11
_diffrn_reflns_limit_k_max 14
_diffrn_reflns_limit_k_min -15
_diffrn_reflns_limit_l_max 29
_diffrn_reflns_limit_l_min -29
_diffrn_reflns_number 35508
_diffrn_reflns_point_group_measured_fraction_full 0.998
_diffrn_reflns_point_group_measured_fraction_max 0.998
_diffrn_reflns_theta_full 25.242
_diffrn_reflns_theta_max 27.500
_diffrn_reflns_theta_min 2.387
_diffrn_source 'Sealed Microfocusing Source'
_exptl_absorpt_coefficient_mu 5.676
_exptl_absorpt_correction_T_max 0.7457
_exptl_absorpt_correction_T_min 0.5591
_exptl_absorpt_correction_type multi-scan
_exptl_absorpt_process_details 'Sadabs, (Sheldrick 2012)'
_exptl_crystal_colour Colourless
_exptl_crystal_density_diffrn 1.789
_exptl_crystal_density_meas ?
_exptl_crystal_density_method 'Not Measured'
_exptl_crystal_description Rod
_exptl_crystal_F_000 1280
_exptl_crystal_size_max 0.250
_exptl_crystal_size_mid 0.060
_exptl_crystal_size_min 0.050
_refine_diff_density_max 1.273
_refine_diff_density_min -0.331
_refine_diff_density_rms 0.092
_refine_ls_abs_structure_details
; 
 Flack x determined using 2083 quotients [(I+)-(I-)]/[(I+)+(I-)] 
 (Parsons and Flack (2004), Acta Cryst. A60, s61). 
;
_refine_ls_abs_structure_Flack -0.006(3)
_refine_ls_extinction_method none
_refine_ls_goodness_of_fit_ref 1.027
_refine_ls_hydrogen_treatment constr
_refine_ls_matrix_type full
_refine_ls_number_parameters 308
_refine_ls_number_reflns 5577
_refine_ls_number_restraints 0
_refine_ls_restrained_S_all 1.027
_refine_ls_R_factor_all 0.0258
_refine_ls_R_factor_gt 0.0201
_refine_ls_shift/su_max 0.001
_refine_ls_shift/su_mean 0.000
_refine_ls_structure_factor_coef Fsqd
_refine_ls_weighting_details 'w=1/[\s^2^(Fo^2^)+(0.0126P)^2^] where P=(Fo^2^+2Fc^2^)/3'
_refine_ls_weighting_scheme calc
_refine_ls_wR_factor_gt 0.0369
_refine_ls_wR_factor_ref 0.0381
_reflns_Friedel_coverage 0.764
_reflns_Friedel_fraction_full 0.996
_reflns_Friedel_fraction_max 0.997
_reflns_number_gt 5078
_reflns_number_total 5577
_reflns_threshold_expression 'I > 2\s(I)'
_cod_data_source_file ic502875y_si_001.cif
_cod_data_source_block E004_1a
_cod_depositor_comments
;
The following automatic conversions were performed:

'_exptl_absorpt_correction_type' value 'Multi-scan' changed to
'multi-scan' according to
/usr/data/users/saulius/crontab/automatic-downloads/rss-feeds/ACS/lib/dictionaries/cif_core.dic
dictionary named 'cif_core.dic' version 2.4.2 from 2011-04-26.

'_exptl_crystal_density_meas' value 'Not Measured' was changed to '?'
- the value is perceived as not measured.

Automatic conversion script
Id: cif_fix_values 3008 2015-01-20 13:52:24Z robertas 

 Adding full bibliography for 4342419--4342424.cif.
;
_cod_database_code 4342422
_shelx_space_group_comment
; 
The symmetry employed for this shelxl refinement is uniquely defined 
by the following loop, which should always be used as a source of 
symmetry information in preference to the above space-group names. 
They are only intended as comments. 
;
_shelx_estimated_absorpt_t_min 0.331
_shelx_estimated_absorpt_t_max 0.764
_shelxl_version_number 2013-4

loop_
_space_group_symop_operation_xyz
'x, y, z'
'-x+1/2, -y, z+1/2'
'-x, y+1/2, -z+1/2'
'x+1/2, -y+1/2, -z'

loop_
_atom_site_label
_atom_site_type_symbol
_atom_site_fract_x
_atom_site_fract_y
_atom_site_fract_z
_atom_site_U_iso_or_equiv
_atom_site_adp_type
_atom_site_occupancy
_atom_site_site_symmetry_order
_atom_site_calc_flag
_atom_site_refinement_flags_posn
_atom_site_refinement_flags_adp
Ir1 Ir 0.24461(2) 0.30341(2) 0.17501(2) 0.01437(5) Uani 1 1 d . .
S1 S 0.11993(12) 0.43873(9) 0.23483(5) 0.0165(2) Uani 1 1 d . .
S2 S 0.13850(13) 0.16386(9) 0.24073(5) 0.0188(3) Uani 1 1 d . .
N1 N 0.0741(4) 0.2710(3) 0.11870(15) 0.0169(8) Uani 1 1 d . .
N2 N 0.4296(4) 0.3279(3) 0.22293(15) 0.0171(8) Uani 1 1 d . .
C1 C 0.3352(5) 0.1824(4) 0.12220(19) 0.0173(10) Uani 1 1 d . .
C2 C 0.4741(5) 0.1364(4) 0.1257(2) 0.0236(11) Uani 1 1 d . .
H2 H 0.5387 0.1634 0.1555 0.028 Uiso 1 1 calc R U
C3 C 0.5207(5) 0.0516(4) 0.0867(2) 0.0285(12) Uani 1 1 d . .
H3 H 0.6158 0.0212 0.0901 0.034 Uiso 1 1 calc R U
C4 C 0.4277(5) 0.0119(4) 0.0428(2) 0.0292(12) Uani 1 1 d . .
H4 H 0.4589 -0.0461 0.0162 0.035 Uiso 1 1 calc R U
C5 C 0.2907(5) 0.0565(4) 0.03780(19) 0.0240(11) Uani 1 1 d . .
H5 H 0.2274 0.0297 0.0076 0.029 Uiso 1 1 calc R U
C6 C 0.2438(6) 0.1412(3) 0.07692(16) 0.0189(8) Uani 1 1 d . .
C7 C 0.0977(5) 0.1911(4) 0.07551(18) 0.0174(9) Uani 1 1 d . .
C8 C -0.0124(5) 0.1618(4) 0.0365(2) 0.0226(11) Uani 1 1 d . .
H8 H 0.0067 0.1100 0.0050 0.027 Uiso 1 1 calc R U
C9 C -0.1487(5) 0.2069(4) 0.04272(19) 0.0260(11) Uani 1 1 d . .
H9 H -0.2245 0.1855 0.0164 0.031 Uiso 1 1 calc R U
C10 C -0.1737(5) 0.2841(4) 0.0880(2) 0.0262(11) Uani 1 1 d . .
H10 H -0.2677 0.3151 0.0939 0.031 Uiso 1 1 calc R U
C11 C -0.0609(5) 0.3152(4) 0.1242(2) 0.0229(10) Uani 1 1 d . .
H11 H -0.0781 0.3701 0.1544 0.027 Uiso 1 1 calc R U
C12 C 0.3394(5) 0.4274(4) 0.12481(19) 0.0169(10) Uani 1 1 d . .
C13 C 0.2824(5) 0.4868(4) 0.07645(18) 0.0241(13) Uani 1 1 d . .
H13 H 0.1883 0.4681 0.0623 0.029 Uiso 1 1 calc R U
C14 C 0.3607(6) 0.5730(4) 0.0485(2) 0.0305(12) Uani 1 1 d . .
H14 H 0.3191 0.6127 0.0159 0.037 Uiso 1 1 calc R U
C15 C 0.4986(6) 0.6015(4) 0.0679(2) 0.0312(12) Uani 1 1 d . .
H15 H 0.5519 0.6595 0.0481 0.037 Uiso 1 1 calc R U
C16 C 0.5586(6) 0.5450(4) 0.1161(2) 0.0282(12) Uani 1 1 d . .
H16 H 0.6532 0.5641 0.1295 0.034 Uiso 1 1 calc R U
C17 C 0.4787(5) 0.4592(4) 0.1451(2) 0.0206(10) Uani 1 1 d . .
C18 C 0.5278(5) 0.4038(4) 0.1997(2) 0.0195(10) Uani 1 1 d . .
C19 C 0.6559(5) 0.4255(4) 0.2299(2) 0.0271(11) Uani 1 1 d . .
H19 H 0.7245 0.4769 0.2134 0.033 Uiso 1 1 calc R U
C20 C 0.6850(5) 0.3734(4) 0.2837(2) 0.0323(13) Uani 1 1 d . .
H20 H 0.7721 0.3898 0.3046 0.039 Uiso 1 1 calc R U
C21 C 0.5867(5) 0.2981(5) 0.3065(2) 0.0272(11) Uani 1 1 d . .
H21 H 0.6047 0.2609 0.3433 0.033 Uiso 1 1 calc R U
C22 C 0.4603(5) 0.2769(4) 0.2752(2) 0.0224(11) Uani 1 1 d . .
H22 H 0.3924 0.2243 0.2912 0.027 Uiso 1 1 calc R U
C23 C 0.0778(5) 0.2456(4) 0.3012(2) 0.0177(10) Uani 1 1 d . .
C24 C 0.0277(5) 0.1896(4) 0.35245(19) 0.0248(10) Uani 1 1 d . .
H24 H 0.0243 0.1088 0.3532 0.030 Uiso 1 1 calc R U
C25 C -0.0167(6) 0.2503(5) 0.4018(2) 0.0301(12) Uani 1 1 d . .
H25 H -0.0508 0.2107 0.4359 0.036 Uiso 1 1 calc R U
C26 C -0.0120(6) 0.3699(4) 0.4021(2) 0.0276(12) Uani 1 1 d . .
H26 H -0.0403 0.4113 0.4365 0.033 Uiso 1 1 calc R U
C27 C 0.0343(5) 0.4261(4) 0.35190(19) 0.0213(10) Uani 1 1 d . .
H27 H 0.0362 0.5070 0.3512 0.026 Uiso 1 1 calc R U
C28 C 0.0784(5) 0.3647(4) 0.30201(19) 0.0159(10) Uani 1 1 d . .
C29 C 0.2379(6) 0.5502(3) 0.25974(19) 0.0254(10) Uani 1 1 d . .
H29A H 0.1826 0.6050 0.2836 0.038 Uiso 1 1 calc R U
H29B H 0.2800 0.5891 0.2253 0.038 Uiso 1 1 calc R U
H29C H 0.3157 0.5175 0.2840 0.038 Uiso 1 1 calc R U

loop_
_atom_site_aniso_label
_atom_site_aniso_U_11
_atom_site_aniso_U_22
_atom_site_aniso_U_33
_atom_site_aniso_U_23
_atom_site_aniso_U_13
_atom_site_aniso_U_12
Ir1 0.01346(7) 0.01450(7) 0.01516(7) -0.00135(6) 0.00158(9) -0.00039(11)
S1 0.0160(6) 0.0162(6) 0.0171(6) -0.0011(5) 0.0013(4) 0.0006(5)
S2 0.0202(6) 0.0158(6) 0.0205(6) -0.0013(4) 0.0037(5) -0.0024(5)
N1 0.0165(19) 0.019(2) 0.0155(19) 0.0023(15) 0.0014(15) -0.0009(16)
N2 0.0163(19) 0.017(2) 0.0178(19) -0.0026(16) 0.0029(15) 0.0019(16)
C1 0.019(2) 0.015(2) 0.019(2) 0.0023(19) 0.0042(18) 0.000(2)
C2 0.023(3) 0.021(2) 0.026(3) -0.002(2) 0.003(2) -0.001(2)
C3 0.019(2) 0.029(3) 0.038(3) -0.003(2) 0.010(2) 0.004(2)
C4 0.032(3) 0.025(3) 0.031(3) -0.010(2) 0.012(2) 0.002(2)
C5 0.028(3) 0.023(2) 0.020(2) -0.0058(19) 0.0045(19) -0.003(2)
C6 0.019(2) 0.0176(19) 0.0201(19) 0.0016(15) 0.006(3) -0.005(3)
C7 0.020(2) 0.017(2) 0.015(2) 0.003(2) 0.0009(17) -0.003(2)
C8 0.030(3) 0.019(2) 0.018(2) 0.0011(19) -0.001(2) -0.004(2)
C9 0.027(2) 0.029(3) 0.022(2) 0.003(2) -0.0086(19) -0.003(2)
C10 0.019(2) 0.031(3) 0.028(3) 0.003(2) -0.0049(19) -0.001(2)
C11 0.022(2) 0.022(3) 0.025(2) -0.003(2) 0.0021(19) 0.003(2)
C12 0.018(2) 0.012(2) 0.020(2) -0.0025(19) 0.0072(18) 0.0018(19)
C13 0.030(4) 0.022(2) 0.020(2) -0.0017(18) 0.007(2) 0.007(2)
C14 0.043(3) 0.025(3) 0.023(3) 0.005(2) 0.012(2) 0.003(3)
C15 0.045(3) 0.018(3) 0.031(3) 0.002(2) 0.020(3) -0.005(3)
C16 0.031(3) 0.022(3) 0.032(3) -0.007(2) 0.015(2) -0.010(2)
C17 0.024(3) 0.016(2) 0.022(2) -0.008(2) 0.010(2) -0.002(2)
C18 0.019(2) 0.016(2) 0.024(2) -0.009(2) 0.0074(19) -0.003(2)
C19 0.018(2) 0.026(3) 0.038(3) -0.008(2) 0.003(2) -0.008(2)
C20 0.019(2) 0.038(3) 0.040(3) -0.013(3) -0.005(2) -0.001(2)
C21 0.023(2) 0.033(3) 0.026(2) -0.003(2) -0.0069(19) 0.002(3)
C22 0.023(2) 0.017(3) 0.026(3) 0.001(2) 0.002(2) -0.001(2)
C23 0.014(2) 0.020(2) 0.019(2) 0.001(2) -0.0022(19) 0.000(2)
C24 0.029(3) 0.024(3) 0.022(2) 0.001(2) 0.003(2) 0.000(3)
C25 0.038(3) 0.037(3) 0.015(3) 0.006(2) 0.003(2) -0.004(3)
C26 0.035(3) 0.032(3) 0.016(3) -0.003(2) 0.000(2) 0.003(3)
C27 0.023(2) 0.024(3) 0.017(2) -0.003(2) -0.0028(19) 0.002(2)
C28 0.010(2) 0.023(2) 0.015(2) 0.0013(19) -0.0024(17) 0.000(2)
C29 0.023(2) 0.020(2) 0.033(2) -0.0091(17) 0.007(3) -0.002(3)

loop_
_atom_type_symbol
_atom_type_description
_atom_type_scat_dispersion_real
_atom_type_scat_dispersion_imag
_atom_type_scat_source
C C 0.0033 0.0016 'International Tables Vol C Tables 4.2.6.8 and 6.1.1.4'
H H 0.0000 0.0000 'International Tables Vol C Tables 4.2.6.8 and 6.1.1.4'
N N 0.0061 0.0033 'International Tables Vol C Tables 4.2.6.8 and 6.1.1.4'
S S 0.1246 0.1234 'International Tables Vol C Tables 4.2.6.8 and 6.1.1.4'
Ir Ir -1.4442 7.9887 'International Tables Vol C Tables 4.2.6.8 and 6.1.1.4'

loop_
_geom_angle_atom_site_label_1
_geom_angle_atom_site_label_2
_geom_angle_atom_site_label_3
_geom_angle
C1 Ir1 N2 93.63(15)
C1 Ir1 C12 89.95(16)
N2 Ir1 C12 80.41(16)
C1 Ir1 N1 79.91(16)
N2 Ir1 N1 173.03(13)
C12 Ir1 N1 96.85(16)
C1 Ir1 S1 175.35(13)
N2 Ir1 S1 90.67(10)
C12 Ir1 S1 92.51(12)
N1 Ir1 S1 95.87(10)
C1 Ir1 S2 92.88(12)
N2 Ir1 S2 96.39(10)
C12 Ir1 S2 175.86(13)
N1 Ir1 S2 86.62(10)
S1 Ir1 S2 84.89(4)
C28 S1 C29 102.8(2)
C28 S1 Ir1 104.92(16)
C29 S1 Ir1 111.78(16)
C23 S2 Ir1 103.43(16)
C11 N1 C7 118.3(4)
C11 N1 Ir1 125.2(3)
C7 N1 Ir1 116.3(3)
C22 N2 C18 118.7(4)
C22 N2 Ir1 125.0(3)
C18 N2 Ir1 116.2(3)
C2 C1 C6 117.3(4)
C2 C1 Ir1 128.0(3)
C6 C1 Ir1 114.7(3)
C1 C2 C3 121.6(5)
C1 C2 H2 119.2
C3 C2 H2 119.2
C4 C3 C2 119.8(5)
C4 C3 H3 120.1
C2 C3 H3 120.1
C5 C4 C3 119.9(4)
C5 C4 H4 120.0
C3 C4 H4 120.0
C4 C5 C6 120.4(5)
C4 C5 H5 119.8
C6 C5 H5 119.8
C5 C6 C1 121.0(5)
C5 C6 C7 123.6(4)
C1 C6 C7 115.3(4)
N1 C7 C8 120.2(4)
N1 C7 C6 113.8(4)
C8 C7 C6 125.9(4)
C9 C8 C7 120.7(4)
C9 C8 H8 119.6
C7 C8 H8 119.6
C8 C9 C10 118.8(4)
C8 C9 H9 120.6
C10 C9 H9 120.6
C11 C10 C9 119.1(4)
C11 C10 H10 120.5
C9 C10 H10 120.5
N1 C11 C10 122.7(4)
N1 C11 H11 118.6
C10 C11 H11 118.6
C13 C12 C17 117.5(4)
C13 C12 Ir1 128.8(3)
C17 C12 Ir1 113.5(3)
C14 C13 C12 121.3(5)
C14 C13 H13 119.4
C12 C13 H13 119.4
C15 C14 C13 120.7(5)
C15 C14 H14 119.7
C13 C14 H14 119.7
C14 C15 C16 119.8(5)
C14 C15 H15 120.1
C16 C15 H15 120.1
C15 C16 C17 119.7(5)
C15 C16 H16 120.1
C17 C16 H16 120.1
C16 C17 C12 121.0(5)
C16 C17 C18 123.1(4)
C12 C17 C18 115.8(4)
N2 C18 C19 119.6(4)
N2 C18 C17 113.9(4)
C19 C18 C17 126.4(4)
C20 C19 C18 120.9(4)
C20 C19 H19 119.6
C18 C19 H19 119.6
C21 C20 C19 119.0(4)
C21 C20 H20 120.5
C19 C20 H20 120.5
C20 C21 C22 119.0(5)
C20 C21 H21 120.5
C22 C21 H21 120.5
N2 C22 C21 122.7(4)
N2 C22 H22 118.6
C21 C22 H22 118.6
C28 C23 C24 117.3(5)
C28 C23 S2 123.8(4)
C24 C23 S2 119.0(4)
C25 C24 C23 121.0(5)
C25 C24 H24 119.5
C23 C24 H24 119.5
C24 C25 C26 120.7(5)
C24 C25 H25 119.7
C26 C25 H25 119.7
C27 C26 C25 119.0(5)
C27 C26 H26 120.5
C25 C26 H26 120.5
C26 C27 C28 120.2(5)
C26 C27 H27 119.9
C28 C27 H27 119.9
C27 C28 C23 121.8(4)
C27 C28 S1 119.5(4)
C23 C28 S1 118.5(4)
S1 C29 H29A 109.5
S1 C29 H29B 109.5
H29A C29 H29B 109.5
S1 C29 H29C 109.5
H29A C29 H29C 109.5
H29B C29 H29C 109.5

loop_
_geom_bond_atom_site_label_1
_geom_bond_atom_site_label_2
_geom_bond_distance
Ir1 C1 2.031(4)
Ir1 N2 2.038(3)
Ir1 C12 2.039(4)
Ir1 N1 2.055(4)
Ir1 S1 2.3782(11)
Ir1 S2 2.4136(11)
S1 C28 1.785(4)
S1 C29 1.792(4)
S2 C23 1.756(5)
N1 C11 1.354(5)
N1 C7 1.367(5)
N2 C22 1.349(6)
N2 C18 1.374(5)
C1 C2 1.393(6)
C1 C6 1.408(6)
C2 C3 1.395(6)
C2 H2 0.9500
C3 C4 1.389(7)
C3 H3 0.9500
C4 C5 1.373(6)
C4 H4 0.9500
C5 C6 1.396(6)
C5 H5 0.9500
C6 C7 1.470(7)
C7 C8 1.386(6)
C8 C9 1.371(6)
C8 H8 0.9500
C9 C10 1.382(6)
C9 H9 0.9500
C10 C11 1.371(6)
C10 H10 0.9500
C11 H11 0.9500
C12 C13 1.395(6)
C12 C17 1.414(6)
C13 C14 1.393(6)
C13 H13 0.9500
C14 C15 1.385(7)
C14 H14 0.9500
C15 C16 1.386(7)
C15 H15 0.9500
C16 C17 1.409(6)
C16 H16 0.9500
C17 C18 1.460(6)
C18 C19 1.387(6)
C19 C20 1.383(7)
C19 H19 0.9500
C20 C21 1.367(7)
C20 H20 0.9500
C21 C22 1.385(6)
C21 H21 0.9500
C22 H22 0.9500
C23 C28 1.398(6)
C23 C24 1.405(6)
C24 C25 1.380(7)
C24 H24 0.9500
C25 C26 1.405(7)
C25 H25 0.9500
C26 C27 1.375(7)
C26 H26 0.9500
C27 C28 1.394(6)
C27 H27 0.9500
C29 H29A 0.9800
C29 H29B 0.9800
C29 H29C 0.9800
